data_7112435
loop_
_publ_author_name
'Xia, Xiao-Feng'
'Zhang, Lu-Lu'
'Song, Xian-Rong'
'Niu, Yan-Ning'
'Liu, Xue-Yuan'
'Liang, Yong-Min'

_publ_section_title
;
 Palladium-copper-cocatalyzed intramolecular oxidative coupling: an
 efficient and atom-economical strategy for the synthesis of
 3-acylindoles.
;
_journal_issue 14
_journal_name_full 'Chemical communications (Cambridge, England)'
_journal_page_first 1410
_journal_page_last 1412
_journal_paper_doi 10.1039/c2cc37805a
_journal_volume 49
_journal_year 2013
_chemical_formula_sum 'C17 H15 N O'
_chemical_formula_weight 249.30
_chemical_name_systematic
;
?
;
_space_group_IT_number 14
_symmetry_cell_setting monoclinic
_symmetry_space_group_name_Hall '-P 2yn'
_symmetry_space_group_name_H-M 'P 1 21/n 1'
_atom_sites_solution_hydrogens geom
_atom_sites_solution_primary direct
_atom_sites_solution_secondary difmap
_audit_creation_method SHELXL-97
_cell_angle_alpha 90.00
_cell_angle_beta 100.945(7)
_cell_angle_gamma 90.00
_cell_formula_units_Z 4
_cell_length_a 11.180(9)
_cell_length_b 7.292(6)
_cell_length_c 16.780(13)
_cell_measurement_reflns_used 2654
_cell_measurement_temperature 296(2)
_cell_measurement_theta_max 23.95
_cell_measurement_theta_min 2.47
_cell_volume 1343.1(19)
_computing_cell_refinement 'Bruker SAINT'
_computing_data_collection 'Bruker APEX2'
_computing_data_reduction 'Bruker SAINT'
_computing_molecular_graphics 'Bruker SHELXTL'
_computing_publication_material 'Bruker SHELXTL'
_computing_structure_refinement 'SHELXL-97 (Sheldrick, 2008)'
_computing_structure_solution 'SHELXS-97 (Sheldrick, 2008)'
_diffrn_ambient_temperature 296(2)
_diffrn_measured_fraction_theta_full 0.988
_diffrn_measured_fraction_theta_max 0.988
_diffrn_measurement_device_type 'Bruker APEX-II CCD'
_diffrn_measurement_method '\f and \w scans'
_diffrn_radiation_monochromator graphite
_diffrn_radiation_source 'fine-focus sealed tube'
_diffrn_radiation_type MoK\a
_diffrn_radiation_wavelength 0.71073
_diffrn_reflns_av_R_equivalents 0.0605
_diffrn_reflns_av_sigmaI/netI 0.0568
_diffrn_reflns_limit_h_max 13
_diffrn_reflns_limit_h_min -13
_diffrn_reflns_limit_k_max 8
_diffrn_reflns_limit_k_min -8
_diffrn_reflns_limit_l_max 19
_diffrn_reflns_limit_l_min -20
_diffrn_reflns_number 8902
_diffrn_reflns_theta_full 25.50
_diffrn_reflns_theta_max 25.50
_diffrn_reflns_theta_min 3.06
_exptl_absorpt_coefficient_mu 0.077
_exptl_absorpt_correction_T_max 0.9879
_exptl_absorpt_correction_T_min 0.9811
_exptl_absorpt_correction_type multi-scan
_exptl_absorpt_process_details SADABS
_exptl_crystal_colour colorless
_exptl_crystal_density_diffrn 1.233
_exptl_crystal_density_method 'not measured'
_exptl_crystal_description block
_exptl_crystal_F_000 528
_exptl_crystal_size_max 0.25
_exptl_crystal_size_mid 0.23
_exptl_crystal_size_min 0.16
_refine_diff_density_max 0.206
_refine_diff_density_min -0.216
_refine_diff_density_rms 0.050
_refine_ls_extinction_coef 0.052(6)
_refine_ls_extinction_expression Fc^*^=kFc[1+0.001xFc^2^\l^3^/sin(2\q)]^-1/4^
_refine_ls_extinction_method SHELXL
_refine_ls_goodness_of_fit_ref 1.187
_refine_ls_hydrogen_treatment constr
_refine_ls_matrix_type full
_refine_ls_number_parameters 175
_refine_ls_number_reflns 2470
_refine_ls_number_restraints 0
_refine_ls_restrained_S_all 1.187
_refine_ls_R_factor_all 0.1103
_refine_ls_R_factor_gt 0.0774
_refine_ls_shift/su_max 0.000
_refine_ls_shift/su_mean 0.000
_refine_ls_structure_factor_coef Fsqd
_refine_ls_weighting_details 'calc w=1/[\s^2^(Fo^2^)+(0.0502P)^2^+2.0500P] where P=(Fo^2^+2Fc^2^)/3'
_refine_ls_weighting_scheme calc
_refine_ls_wR_factor_gt 0.2106
_refine_ls_wR_factor_ref 0.2290
_reflns_number_gt 1613
_reflns_number_total 2470
_reflns_threshold_expression >2sigma(I)
_cod_duplicate_entry 7108839
_cod_data_source_file c2cc37805a.txt
_cod_data_source_block p21n
_cod_depositor_comments
;
The following automatic conversions were performed:

'_symmetry_cell_setting' value 'Monoclinic' changed to 'monoclinic'
according to
/usr/data/users/saulius/automatic-downloads/retrospective/RSC/lib/dictionaries/cif_core.dic
dictionary named 'cif_core.dic' version 2.4.2 from 2011-04-26.

Automatic conversion script
Id: cif_fix_values 2281 2013-09-26 08:29:07Z andrius 
;
_cod_original_sg_symbol_H-M P2(1)/n
_cod_database_code 7112435

loop_
_symmetry_equiv_pos_as_xyz
'x, y, z'
'-x+1/2, y+1/2, -z+1/2'
'-x, -y, -z'
'x-1/2, -y-1/2, z-1/2'

loop_
_atom_site_label
_atom_site_type_symbol
_atom_site_fract_x
_atom_site_fract_y
_atom_site_fract_z
_atom_site_U_iso_or_equiv
_atom_site_adp_type
_atom_site_occupancy
_atom_site_symmetry_multiplicity
_atom_site_calc_flag
_atom_site_refinement_flags
C1 C 0.3278(4) 0.0114(5) 0.6998(3) 0.0486(10) Uani 1 1 d .
C2 C 0.4278(4) -0.0219(6) 0.6636(3) 0.0617(12) Uani 1 1 d .
H2 H 0.5069 -0.0204 0.6933 0.074 Uiso 1 1 calc R
C3 C 0.4036(5) -0.0574(7) 0.5814(3) 0.0715(14) Uani 1 1 d .
H3 H 0.4681 -0.0817 0.5553 0.086 Uiso 1 1 calc R
C4 C 0.2855(5) -0.0578(7) 0.5366(3) 0.0755(15) Uani 1 1 d .
H4 H 0.2729 -0.0817 0.4811 0.091 Uiso 1 1 calc R
C5 C 0.1870(5) -0.0236(6) 0.5725(3) 0.0638(13) Uani 1 1 d .
H5 H 0.1084 -0.0239 0.5419 0.077 Uiso 1 1 calc R
C6 C 0.2070(4) 0.0117(5) 0.6561(3) 0.0493(10) Uani 1 1 d .
C7 C 0.1295(4) 0.0423(5) 0.7148(2) 0.0481(10) Uani 1 1 d .
C8 C 0.2076(4) 0.0628(6) 0.7885(3) 0.0505(10) Uani 1 1 d .
H8 H 0.1826 0.0859 0.8374 0.061 Uiso 1 1 calc R
C9 C 0.4304(4) 0.0517(7) 0.8461(3) 0.0690(14) Uani 1 1 d .
H9A H 0.4939 0.1219 0.8293 0.103 Uiso 1 1 calc R
H9B H 0.4589 -0.0707 0.8596 0.103 Uiso 1 1 calc R
H9C H 0.4080 0.1082 0.8929 0.103 Uiso 1 1 calc R
C10 C -0.0021(4) 0.0573(6) 0.6989(3) 0.0548(11) Uani 1 1 d .
C11 C -0.0680(3) 0.0561(5) 0.7688(2) 0.0469(10) Uani 1 1 d .
C12 C -0.0338(4) -0.0586(6) 0.8353(3) 0.0516(11) Uani 1 1 d .
H12 H 0.0320 -0.1375 0.8370 0.062 Uiso 1 1 calc R
C13 C -0.0961(4) -0.0571(6) 0.8988(3) 0.0563(11) Uani 1 1 d .
H13 H -0.0728 -0.1364 0.9424 0.068 Uiso 1 1 calc R
C14 C -0.1941(4) 0.0627(6) 0.8982(3) 0.0558(11) Uani 1 1 d .
C15 C -0.2283(4) 0.1746(6) 0.8316(3) 0.0604(12) Uani 1 1 d .
H15 H -0.2933 0.2550 0.8302 0.073 Uiso 1 1 calc R
C16 C -0.1685(4) 0.1700(6) 0.7672(3) 0.0566(12) Uani 1 1 d .
H16 H -0.1954 0.2436 0.7221 0.068 Uiso 1 1 calc R
C17 C -0.2604(5) 0.0686(8) 0.9690(3) 0.0810(16) Uani 1 1 d .
H17A H -0.3298 0.1481 0.9560 0.121 Uiso 1 1 calc R
H17B H -0.2064 0.1140 1.0163 0.121 Uiso 1 1 calc R
H17C H -0.2869 -0.0527 0.9796 0.121 Uiso 1 1 calc R
N1 N 0.3251(3) 0.0452(5) 0.7805(2) 0.0522(9) Uani 1 1 d .
O1 O -0.0609(3) 0.0769(6) 0.62959(19) 0.0876(13) Uani 1 1 d .

loop_
_atom_site_aniso_label
_atom_site_aniso_U_11
_atom_site_aniso_U_22
_atom_site_aniso_U_33
_atom_site_aniso_U_23
_atom_site_aniso_U_13
_atom_site_aniso_U_12
C1 0.055(2) 0.032(2) 0.061(3) 0.0045(18) 0.014(2) -0.0001(18)
C2 0.062(3) 0.043(2) 0.082(3) 0.009(2) 0.019(2) 0.002(2)
C3 0.084(4) 0.056(3) 0.083(4) 0.009(3) 0.040(3) 0.006(3)
C4 0.101(4) 0.071(3) 0.061(3) 0.008(3) 0.028(3) 0.004(3)
C5 0.077(3) 0.057(3) 0.056(3) 0.008(2) 0.011(2) 0.002(2)
C6 0.059(2) 0.033(2) 0.055(2) 0.0059(18) 0.008(2) -0.0030(18)
C7 0.054(2) 0.036(2) 0.053(2) -0.0003(18) 0.0058(19) 0.0000(18)
C8 0.051(2) 0.044(2) 0.056(3) -0.004(2) 0.009(2) 0.0026(19)
C9 0.053(3) 0.071(3) 0.077(3) -0.010(3) -0.004(2) 0.003(2)
C10 0.054(2) 0.056(3) 0.051(3) 0.002(2) 0.000(2) -0.001(2)
C11 0.044(2) 0.040(2) 0.053(2) 0.0007(19) -0.0011(18) -0.0042(17)
C12 0.050(2) 0.039(2) 0.064(3) 0.000(2) 0.007(2) 0.0051(18)
C13 0.059(3) 0.051(3) 0.055(3) 0.006(2) 0.002(2) -0.001(2)
C14 0.048(2) 0.058(3) 0.059(3) -0.006(2) 0.005(2) -0.005(2)
C15 0.045(2) 0.056(3) 0.076(3) 0.007(2) 0.002(2) 0.009(2)
C16 0.044(2) 0.055(3) 0.067(3) 0.013(2) 0.000(2) 0.001(2)
C17 0.080(4) 0.090(4) 0.076(3) -0.002(3) 0.022(3) 0.008(3)
N1 0.048(2) 0.046(2) 0.060(2) -0.0048(17) 0.0030(16) 0.0013(16)
O1 0.066(2) 0.137(4) 0.054(2) 0.007(2) -0.0021(17) 0.007(2)

loop_
_atom_type_symbol
_atom_type_description
_atom_type_scat_dispersion_real
_atom_type_scat_dispersion_imag
_atom_type_scat_source
C C 0.0033 0.0016 'International Tables Vol C Tables 4.2.6.8 and 6.1.1.4'
H H 0.0000 0.0000 'International Tables Vol C Tables 4.2.6.8 and 6.1.1.4'
N N 0.0061 0.0033 'International Tables Vol C Tables 4.2.6.8 and 6.1.1.4'
O O 0.0106 0.0060 'International Tables Vol C Tables 4.2.6.8 and 6.1.1.4'

loop_
_geom_angle_atom_site_label_1
_geom_angle_atom_site_label_2
_geom_angle_atom_site_label_3
_geom_angle
N1 C1 C2 128.9(4)
N1 C1 C6 108.2(4)
C2 C1 C6 122.9(4)
C3 C2 C1 116.7(5)
C3 C2 H2 121.7
C1 C2 H2 121.7
C2 C3 C4 121.9(5)
C2 C3 H3 119.1
C4 C3 H3 119.1
C5 C4 C3 121.3(5)
C5 C4 H4 119.4
C3 C4 H4 119.4
C4 C5 C6 118.9(5)
C4 C5 H5 120.6
C6 C5 H5 120.6
C5 C6 C1 118.4(4)
C5 C6 C7 134.9(4)
C1 C6 C7 106.6(4)
C8 C7 C6 105.6(4)
C8 C7 C10 127.1(4)
C6 C7 C10 127.2(4)
N1 C8 C7 111.2(4)
N1 C8 H8 124.4
C7 C8 H8 124.4
N1 C9 H9A 109.5
N1 C9 H9B 109.5
H9A C9 H9B 109.5
N1 C9 H9C 109.5
H9A C9 H9C 109.5
H9B C9 H9C 109.5
O1 C10 C7 121.6(4)
O1 C10 C11 119.1(4)
C7 C10 C11 119.3(4)
C12 C11 C16 118.2(4)
C12 C11 C10 122.1(4)
C16 C11 C10 119.7(4)
C13 C12 C11 120.9(4)
C13 C12 H12 119.6
C11 C12 H12 119.6
C12 C13 C14 120.6(4)
C12 C13 H13 119.7
C14 C13 H13 119.7
C15 C14 C13 118.1(4)
C15 C14 C17 121.2(4)
C13 C14 C17 120.7(4)
C16 C15 C14 121.4(4)
C16 C15 H15 119.3
C14 C15 H15 119.3
C15 C16 C11 120.7(4)
C15 C16 H16 119.7
C11 C16 H16 119.7
C14 C17 H17A 109.5
C14 C17 H17B 109.5
H17A C17 H17B 109.5
C14 C17 H17C 109.5
H17A C17 H17C 109.5
H17B C17 H17C 109.5
C8 N1 C1 108.5(3)
C8 N1 C9 125.8(4)
C1 N1 C9 125.7(4)

loop_
_geom_bond_atom_site_label_1
_geom_bond_atom_site_label_2
_geom_bond_distance
C1 N1 1.383(5)
C1 C2 1.391(6)
C1 C6 1.408(6)
C2 C3 1.378(7)
C2 H2 0.9300
C3 C4 1.390(7)
C3 H3 0.9300
C4 C5 1.376(7)
C4 H4 0.9300
C5 C6 1.401(6)
C5 H5 0.9300
C6 C7 1.447(6)
C7 C8 1.381(6)
C7 C10 1.449(6)
C8 N1 1.352(5)
C8 H8 0.9300
C9 N1 1.452(5)
C9 H9A 0.9600
C9 H9B 0.9600
C9 H9C 0.9600
C10 O1 1.231(5)
C10 C11 1.499(6)
C11 C12 1.389(5)
C11 C16 1.393(6)
C12 C13 1.379(6)
C12 H12 0.9300
C13 C14 1.400(6)
C13 H13 0.9300
C14 C15 1.379(6)
C14 C17 1.515(6)
C15 C16 1.375(6)
C15 H15 0.9300
C16 H16 0.9300
C17 H17A 0.9600
C17 H17B 0.9600
C17 H17C 0.9600

loop_
_geom_torsion_atom_site_label_1
_geom_torsion_atom_site_label_2
_geom_torsion_atom_site_label_3
_geom_torsion_atom_site_label_4
_geom_torsion
N1 C1 C2 C3 178.0(4)
C6 C1 C2 C3 -0.6(6)
C1 C2 C3 C4 0.7(7)
C2 C3 C4 C5 -0.4(8)
C3 C4 C5 C6 -0.2(7)
C4 C5 C6 C1 0.3(6)
C4 C5 C6 C7 -175.8(4)
N1 C1 C6 C5 -178.7(3)
C2 C1 C6 C5 0.1(6)
N1 C1 C6 C7 -1.6(4)
C2 C1 C6 C7 177.2(4)
C5 C6 C7 C8 177.9(4)
C1 C6 C7 C8 1.5(4)
C5 C6 C7 C10 -4.9(7)
C1 C6 C7 C10 178.7(4)
C6 C7 C8 N1 -0.9(5)
C10 C7 C8 N1 -178.1(4)
C8 C7 C10 O1 163.6(5)
C6 C7 C10 O1 -13.0(7)
C8 C7 C10 C11 -14.0(6)
C6 C7 C10 C11 169.4(4)
O1 C10 C11 C12 142.5(5)
C7 C10 C11 C12 -39.8(6)
O1 C10 C11 C16 -36.1(6)
C7 C10 C11 C16 141.6(4)
C16 C11 C12 C13 -1.3(6)
C10 C11 C12 C13 -179.9(4)
C11 C12 C13 C14 -1.2(6)
C12 C13 C14 C15 1.8(6)
C12 C13 C14 C17 -178.2(4)
C13 C14 C15 C16 -0.1(7)
C17 C14 C15 C16 180.0(4)
C14 C15 C16 C11 -2.4(7)
C12 C11 C16 C15 3.1(6)
C10 C11 C16 C15 -178.3(4)
C7 C8 N1 C1 -0.1(5)
C7 C8 N1 C9 -177.4(4)
C2 C1 N1 C8 -177.7(4)
C6 C1 N1 C8 1.1(4)
C2 C1 N1 C9 -0.4(7)
C6 C1 N1 C9 178.4(4)
